data_4115883
loop_
_publ_author_name
'Katsuhiko Tomooka'
'Atsuo Nakazaki'
'Takeshi Nakai'

_publ_contact_author
;
    Katsuhiko Tomooka
    Department of Applied Chemistry 
    Graduate School of Science and Engineering
    Tokyo Institute of Technology
    O-okayama Meguro-ku Tokyo
    152-8552 Japan
;
_publ_contact_author_email ktomooka@o.cc.titech.ac.jp
_publ_contact_author_fax '+81 3 5734 3931'
_publ_contact_author_phone '+81 3 5734 2580'
_publ_section_title
;
 A Novel Aryl Migration from Silicon to Carbon: An Efficient Approach to
 Asymmetric Synthesis of \a-Aryl \b-Hydroxy Cyclic Amines and Silanols
;
_journal_name_full 'Journal of the American Chemical Society'
_journal_page_first 408
_journal_page_last 409
_journal_paper_doi 10.1021/ja993295t
_journal_volume 122
_journal_year 2000
_chemical_formula_sum 'C32 H41 N O4 Si'
_chemical_formula_weight 531.75
_chemical_name_systematic ?
_space_group_IT_number 19
_symmetry_cell_setting orthorhombic
_symmetry_space_group_name_Hall 'P 2ac 2ab'
_symmetry_space_group_name_H-M 'P 21 21 21'
_atom_sites_solution_hydrogens geom
_atom_sites_solution_primary direct
_atom_sites_solution_secondary difmap
_audit_creation_method SHELXL-97
_cell_angle_alpha 90.00
_cell_angle_beta 90.00
_cell_angle_gamma 90.00
_cell_formula_units_Z 4
_cell_length_a 10.1818(14)
_cell_length_b 31.962(3)
_cell_length_c 9.4921(8)
_cell_measurement_reflns_used 25
_cell_measurement_temperature 297(2)
_cell_measurement_theta_max 18
_cell_measurement_theta_min 12
_cell_volume 3089.0(6)
_computing_molecular_graphics 'ORTEX (P.McArdle, 1995)'
_computing_publication_material 'SHELXL-97/2 (Sheldrick,1997)'
_computing_structure_refinement 'SHELXL-97 (Sheldrick, 1997)'
_computing_structure_solution 'SHELXS-97 (Sheldrick, 1990)'
_diffrn_ambient_temperature 297(2)
_diffrn_measured_fraction_theta_full 0.901
_diffrn_measured_fraction_theta_max 0.901
_diffrn_measurement_device_type '4-circle diffractometer'
_diffrn_measurement_method 'scintillation counter'
_diffrn_radiation_monochromator graphite
_diffrn_radiation_source 'fine-focus sealed tube'
_diffrn_radiation_type MoK\a
_diffrn_radiation_wavelength 0.71070
_diffrn_reflns_av_R_equivalents 0.0000
_diffrn_reflns_av_sigmaI/netI 0.0382
_diffrn_reflns_limit_h_max 14
_diffrn_reflns_limit_h_min 0
_diffrn_reflns_limit_k_max 40
_diffrn_reflns_limit_k_min 0
_diffrn_reflns_limit_l_max 13
_diffrn_reflns_limit_l_min 0
_diffrn_reflns_number 4561
_diffrn_reflns_theta_full 30.01
_diffrn_reflns_theta_max 30.01
_diffrn_reflns_theta_min 1.27
_exptl_absorpt_coefficient_mu 0.110
_exptl_crystal_colour Colourless
_exptl_crystal_density_diffrn 1.143
_exptl_crystal_description Block
_exptl_crystal_F_000 1144
_exptl_crystal_size_max 0.40
_exptl_crystal_size_mid 0.40
_exptl_crystal_size_min 0.20
_refine_diff_density_max 0.232
_refine_diff_density_min -0.230
_refine_diff_density_rms 0.033
_refine_ls_abs_structure_details 'Flack H D (1983), Acta Cryst. A39, 876-881'
_refine_ls_abs_structure_Flack 0.49(16)
_refine_ls_extinction_coef 0.0280(18)
_refine_ls_extinction_expression Fc^*^=kFc[1+0.001xFc^2^\l^3^/sin(2\q)]^-1/4^
_refine_ls_extinction_method SHELXL
_refine_ls_goodness_of_fit_ref 1.163
_refine_ls_hydrogen_treatment mixed
_refine_ls_matrix_type full
_refine_ls_number_parameters 350
_refine_ls_number_reflns 4561
_refine_ls_number_restraints 0
_refine_ls_restrained_S_all 1.163
_refine_ls_R_factor_all 0.0596
_refine_ls_R_factor_gt 0.0527
_refine_ls_shift/su_max 0.000
_refine_ls_shift/su_mean 0.000
_refine_ls_structure_factor_coef Fsqd
_refine_ls_weighting_details 'calc w=1/[\s^2^(Fo^2^)+(0.0631P)^2^+0.0000P] where P=(Fo^2^+2Fc^2^)/3'
_refine_ls_weighting_scheme calc
_refine_ls_wR_factor_gt 0.1244
_refine_ls_wR_factor_ref 0.1285
_reflns_number_gt 4214
_reflns_number_total 4561
_reflns_threshold_expression >2sigma(I)
_cod_data_source_file ja993295t_1.cif
_cod_data_source_block a
_cod_database_code 4115883

loop_
_symmetry_equiv_pos_as_xyz
'x, y, z'
'-x+1/2, -y, z+1/2'
'x+1/2, -y+1/2, -z'
'-x, y+1/2, -z+1/2'

loop_
_atom_site_label
_atom_site_type_symbol
_atom_site_fract_x
_atom_site_fract_y
_atom_site_fract_z
_atom_site_U_iso_or_equiv
_atom_site_adp_type
_atom_site_occupancy
_atom_site_symmetry_multiplicity
_atom_site_calc_flag
_atom_site_refinement_flags
Si1 Si 0.41984(6) 0.160166(17) 0.39158(7) 0.04403(16) Uani 1 1 d .
O1 O 0.32014(16) 0.12155(4) 0.35357(19) 0.0494(4) Uani 1 1 d .
O2 O 0.55153(17) 0.15964(5) 0.2927(2) 0.0591(4) Uani 1 1 d .
O3 O 0.0201(3) 0.03009(7) 0.0556(2) 0.0826(7) Uani 1 1 d .
O4 O 0.01968(17) 0.00468(5) 0.28090(18) 0.0501(4) Uani 1 1 d .
N1 N 0.1717(2) 0.05044(7) 0.2157(2) 0.0563(6) Uani 1 1 d .
C1 C 0.2278(3) 0.05122(7) 0.3596(2) 0.0475(5) Uani 1 1 d .
H1 H 0.2550 0.0227 0.3842 0.057 Uiso 1 1 calc R
C2 C 0.3531(3) 0.07823(7) 0.3393(3) 0.0500(6) Uani 1 1 d .
H2 H 0.4231 0.0700 0.4046 0.060 Uiso 1 1 calc R
C3 C 0.3907(3) 0.06943(9) 0.1859(3) 0.0721(9) Uani 1 1 d .
H3A H 0.4483 0.0910 0.1492 0.087 Uiso 1 1 calc R
H3B H 0.4335 0.0425 0.1766 0.087 Uiso 1 1 calc R
C4 C 0.2590(3) 0.06981(10) 0.1118(3) 0.0754(9) Uani 1 1 d .
H4A H 0.2314 0.0981 0.0901 0.090 Uiso 1 1 calc R
H4B H 0.2618 0.0536 0.0254 0.090 Uiso 1 1 calc R
C5 C 0.4634(3) 0.15734(7) 0.5831(3) 0.0536(6) Uani 1 1 d .
C6 C 0.5849(3) 0.17040(8) 0.6367(3) 0.0642(7) Uani 1 1 d .
H6 H 0.6498 0.1794 0.5749 0.077 Uiso 1 1 calc R
C7 C 0.6102(4) 0.17012(9) 0.7811(4) 0.0800(10) Uani 1 1 d .
H7 H 0.6915 0.1789 0.8144 0.096 Uiso 1 1 calc R
C8 C 0.5163(5) 0.15710(10) 0.8736(4) 0.0865(11) Uani 1 1 d .
H8 H 0.5335 0.1571 0.9698 0.104 Uiso 1 1 calc R
C9 C 0.3960(5) 0.14402(11) 0.8241(4) 0.0879(11) Uani 1 1 d .
H9 H 0.3322 0.1352 0.8876 0.105 Uiso 1 1 calc R
C10 C 0.3689(4) 0.14380(8) 0.6806(3) 0.0666(7) Uani 1 1 d .
H10 H 0.2874 0.1346 0.6489 0.080 Uiso 1 1 calc R
C11 C 0.6681(3) 0.13557(8) 0.2871(4) 0.0674(8) Uani 1 1 d .
H11A H 0.6509 0.1091 0.2404 0.081 Uiso 1 1 calc R
H11B H 0.6987 0.1297 0.3819 0.081 Uiso 1 1 calc R
C12 C 0.7720(3) 0.15969(10) 0.2070(3) 0.0609(6) Uani 1 1 d .
C13 C 0.8553(3) 0.13886(11) 0.1143(4) 0.0812(9) Uani 1 1 d .
H13 H 0.8480 0.1101 0.1012 0.097 Uiso 1 1 calc R
C14 C 0.9526(4) 0.1624(2) 0.0395(4) 0.1099(15) Uani 1 1 d .
H14 H 1.0096 0.1492 -0.0228 0.132 Uiso 1 1 calc R
C15 C 0.9605(4) 0.2050(2) 0.0611(6) 0.1101(16) Uani 1 1 d .
H15 H 1.0222 0.2207 0.0119 0.132 Uiso 1 1 calc R
C16 C 0.8801(4) 0.22388(14) 0.1523(7) 0.1127(17) Uani 1 1 d .
H16 H 0.8878 0.2526 0.1663 0.135 Uiso 1 1 calc R
C17 C 0.7868(4) 0.20213(10) 0.2257(5) 0.0897(11) Uani 1 1 d .
H17 H 0.7327 0.2162 0.2890 0.108 Uiso 1 1 calc R
C18 C 0.3294(3) 0.20897(7) 0.3429(3) 0.0533(6) Uani 1 1 d .
C19 C 0.4103(4) 0.24781(8) 0.3826(5) 0.0838(10) Uani 1 1 d .
H19A H 0.503(2) 0.24681(8) 0.3297(14) 0.126 Uiso 1 1 calc R
H19B H 0.4259(6) 0.24826(8) 0.494(3) 0.126 Uiso 1 1 calc R
H19C H 0.3583(12) 0.2754(7) 0.3518(9) 0.126 Uiso 1 1 calc R
C20 C 0.1978(3) 0.21065(9) 0.4184(5) 0.0855(12) Uani 1 1 d .
H20A H 0.2115(4) 0.21060(9) 0.515(2) 0.128 Uiso 1 1 calc R
H20B H 0.1478(12) 0.1875(5) 0.3934(7) 0.128 Uiso 1 1 calc R
H20C H 0.1535(11) 0.2349(5) 0.3928(7) 0.128 Uiso 1 1 calc R
C21 C 0.3058(4) 0.20934(11) 0.1830(4) 0.0823(10) Uani 1 1 d .
H21A H 0.3833(19) 0.20834(11) 0.1379(11) 0.124 Uiso 1 1 calc R
H21B H 0.2631(11) 0.2329(6) 0.1589(7) 0.124 Uiso 1 1 calc R
H21C H 0.2572(12) 0.1870(5) 0.1587(7) 0.124 Uiso 1 1 calc R
C22 C 0.1365(3) 0.06687(7) 0.4725(2) 0.0460(5) Uani 1 1 d .
C23 C 0.0467(3) 0.09907(9) 0.4465(3) 0.0614(7) Uani 1 1 d .
H23 H 0.0403 0.1105 0.3567 0.074 Uiso 1 1 calc R
C24 C -0.0325(3) 0.11395(12) 0.5531(4) 0.0842(10) Uani 1 1 d .
H24 H -0.0913 0.1355 0.5345 0.101 Uiso 1 1 calc R
C25 C -0.0256(4) 0.09747(16) 0.6854(5) 0.0991(14) Uani 1 1 d .
H25 H -0.0800 0.1077 0.7561 0.119 Uiso 1 1 calc R
C26 C 0.0622(5) 0.06560(15) 0.7145(3) 0.0945(13) Uani 1 1 d .
H26 H 0.0665 0.0542 0.8044 0.113 Uiso 1 1 calc R
C27 C 0.1440(3) 0.05078(9) 0.6084(3) 0.0660(8) Uani 1 1 d .
H27 H 0.2046 0.0298 0.6285 0.079 Uiso 1 1 calc R
C28 C 0.0652(3) 0.02851(7) 0.1744(3) 0.0548(6) Uani 1 1 d .
C29 C -0.1102(2) -0.01564(7) 0.2715(3) 0.0494(5) Uani 1 1 d .
C30 C -0.2145(3) 0.01846(11) 0.2622(4) 0.0809(10) Uani 1 1 d .
H30A H -0.2068(4) 0.0365(5) 0.3401(19) 0.121 Uiso 1 1 calc R
H30B H -0.298(2) 0.0061(3) 0.2621(4) 0.121 Uiso 1 1 calc R
H30C H -0.2028(4) 0.0338(4) 0.179(2) 0.121 Uiso 1 1 calc R
C31 C -0.1184(4) -0.03781(11) 0.4120(3) 0.0762(9) Uani 1 1 d .
H31A H -0.1150(4) -0.0191(5) 0.4810(17) 0.114 Uiso 1 1 calc R
H31B H -0.0516(16) -0.0554(4) 0.4203(4) 0.114 Uiso 1 1 calc R
H31C H -0.1933(18) -0.0518(3) 0.4172(4) 0.114 Uiso 1 1 calc R
C32 C -0.1158(4) -0.04638(9) 0.1501(3) 0.0737(9) Uani 1 1 d .
H32A H -0.0551(15) -0.0649(5) 0.1603(4) 0.111 Uiso 1 1 calc R
H32B H -0.1041(5) -0.0332(3) 0.0720(19) 0.111 Uiso 1 1 calc R
H32C H -0.1912(18) -0.0585(3) 0.1491(3) 0.111 Uiso 1 1 calc R

loop_
_atom_site_aniso_label
_atom_site_aniso_U_11
_atom_site_aniso_U_22
_atom_site_aniso_U_33
_atom_site_aniso_U_23
_atom_site_aniso_U_13
_atom_site_aniso_U_12
Si1 0.0416(3) 0.0439(3) 0.0466(3) 0.0009(3) 0.0025(3) -0.0031(3)
O1 0.0477(9) 0.0447(7) 0.0557(10) -0.0039(7) 0.0008(8) -0.0044(7)
O2 0.0445(9) 0.0650(9) 0.0677(11) 0.0111(10) 0.0122(9) 0.0023(8)
O3 0.1060(18) 0.1034(15) 0.0383(10) 0.0089(10) -0.0080(12) -0.0441(15)
O4 0.0518(9) 0.0610(8) 0.0375(8) 0.0051(7) -0.0019(8) -0.0139(8)
N1 0.0681(14) 0.0645(11) 0.0362(10) 0.0007(9) 0.0067(11) -0.0224(11)
C1 0.0559(13) 0.0444(10) 0.0422(12) 0.0014(9) -0.0003(11) -0.0057(10)
C2 0.0460(12) 0.0474(10) 0.0567(14) -0.0068(10) 0.0040(12) -0.0031(10)
C3 0.073(2) 0.0715(14) 0.0717(19) -0.0259(15) 0.0304(17) -0.0235(14)
C4 0.096(2) 0.0870(17) 0.0435(14) -0.0066(14) 0.0200(17) -0.0410(18)
C5 0.0626(14) 0.0458(10) 0.0525(14) 0.0048(11) -0.0064(12) -0.0073(11)
C6 0.0697(17) 0.0587(12) 0.0642(18) 0.0051(12) -0.0120(16) -0.0089(13)
C7 0.094(2) 0.0681(15) 0.078(2) -0.0028(15) -0.033(2) -0.0076(16)
C8 0.134(3) 0.0721(17) 0.0538(17) 0.0037(15) -0.022(2) 0.001(2)
C9 0.126(3) 0.0826(18) 0.0551(19) 0.0107(16) 0.010(2) -0.008(2)
C10 0.0788(19) 0.0672(14) 0.0538(16) 0.0039(13) 0.0020(16) -0.0143(15)
C11 0.0503(14) 0.0588(13) 0.093(2) 0.0063(14) 0.0078(17) 0.0044(11)
C12 0.0413(12) 0.0825(15) 0.0590(15) 0.0036(15) -0.0012(12) -0.0007(13)
C13 0.0690(19) 0.094(2) 0.081(2) -0.0103(19) -0.005(2) 0.0011(18)
C14 0.060(2) 0.197(5) 0.073(2) 0.004(3) 0.0159(19) 0.017(3)
C15 0.068(2) 0.150(4) 0.112(4) 0.053(3) 0.012(3) -0.011(3)
C16 0.084(3) 0.095(2) 0.158(5) 0.035(3) 0.014(3) -0.014(2)
C17 0.078(2) 0.0732(17) 0.118(3) 0.003(2) 0.025(2) -0.0077(16)
C18 0.0528(14) 0.0483(10) 0.0588(15) 0.0006(11) -0.0023(13) -0.0004(10)
C19 0.081(2) 0.0529(12) 0.117(3) 0.0033(16) -0.015(2) -0.0027(14)
C20 0.0660(18) 0.0674(14) 0.123(3) 0.0064(19) 0.021(2) 0.0189(15)
C21 0.097(3) 0.0779(17) 0.072(2) 0.0101(17) -0.013(2) 0.0197(19)
C22 0.0484(12) 0.0540(11) 0.0357(11) 0.0007(9) -0.0012(10) -0.0142(10)
C23 0.0533(14) 0.0779(15) 0.0530(14) -0.0082(13) -0.0039(13) 0.0019(13)
C24 0.0544(17) 0.107(2) 0.091(3) -0.031(2) 0.0076(19) 0.0042(17)
C25 0.080(2) 0.141(3) 0.076(3) -0.039(3) 0.031(2) -0.033(3)
C26 0.115(3) 0.132(3) 0.0370(14) -0.0035(18) 0.013(2) -0.056(3)
C27 0.0812(19) 0.0736(15) 0.0433(13) 0.0132(13) -0.0050(16) -0.0199(15)
C28 0.0681(16) 0.0586(11) 0.0378(12) -0.0011(10) 0.0051(13) -0.0127(12)
C29 0.0461(13) 0.0602(11) 0.0420(12) 0.0017(10) -0.0020(11) -0.0087(10)
C30 0.0630(18) 0.094(2) 0.086(2) 0.002(2) 0.0004(19) 0.0151(17)
C31 0.079(2) 0.0911(18) 0.0583(17) 0.0201(15) 0.0013(17) -0.0299(17)
C32 0.090(2) 0.0690(14) 0.0623(17) -0.0148(14) 0.0044(18) -0.0247(16)

loop_
_atom_type_symbol
_atom_type_description
_atom_type_scat_dispersion_real
_atom_type_scat_dispersion_imag
_atom_type_scat_source
C C 0.0033 0.0016 'International Tables Vol C Tables 4.2.6.8 and 6.1.1.4'
H H 0.0000 0.0000 'International Tables Vol C Tables 4.2.6.8 and 6.1.1.4'
N N 0.0061 0.0033 'International Tables Vol C Tables 4.2.6.8 and 6.1.1.4'
O O 0.0106 0.0060 'International Tables Vol C Tables 4.2.6.8 and 6.1.1.4'
Si Si 0.0817 0.0704 'International Tables Vol C Tables 4.2.6.8 and 6.1.1.4'

loop_
_geom_angle_atom_site_label_1
_geom_angle_atom_site_label_2
_geom_angle_atom_site_label_3
_geom_angle
O2 Si1 O1 111.94(10)
O2 Si1 C18 105.68(11)
O1 Si1 C18 105.60(10)
O2 Si1 C5 111.22(12)
O1 Si1 C5 108.90(10)
C18 Si1 C5 113.38(12)
C2 O1 Si1 127.17(16)
C11 O2 Si1 135.55(18)
C28 O4 C29 120.7(2)
C28 N1 C4 120.7(2)
C28 N1 C1 125.96(19)
C4 N1 C1 112.3(2)
N1 C1 C22 115.1(2)
N1 C1 C2 102.28(19)
C22 C1 C2 114.26(18)
O1 C2 C3 109.0(2)
O1 C2 C1 109.47(19)
C3 C2 C1 102.8(2)
C4 C3 C2 102.7(2)
N1 C4 C3 102.8(2)
C6 C5 C10 117.3(3)
C6 C5 Si1 123.2(2)
C10 C5 Si1 119.5(2)
C7 C6 C5 121.2(3)
C8 C7 C6 120.4(4)
C7 C8 C9 119.8(3)
C8 C9 C10 120.8(4)
C9 C10 C5 120.5(4)
O2 C11 C12 109.1(2)
C17 C12 C13 119.1(3)
C17 C12 C11 120.9(3)
C13 C12 C11 120.0(3)
C12 C13 C14 118.9(4)
C15 C14 C13 119.0(4)
C16 C15 C14 120.5(4)
C15 C16 C17 121.8(4)
C16 C17 C12 120.7(4)
C20 C18 C21 109.1(3)
C20 C18 C19 109.1(3)
C21 C18 C19 108.7(3)
C20 C18 Si1 110.29(19)
C21 C18 Si1 109.1(2)
C19 C18 Si1 110.5(2)
C27 C22 C23 118.1(3)
C27 C22 C1 120.3(2)
C23 C22 C1 121.5(2)
C24 C23 C22 120.5(3)
C25 C24 C23 120.8(4)
C24 C25 C26 120.1(4)
C25 C26 C27 119.6(3)
C26 C27 C22 120.9(3)
O3 C28 O4 126.0(3)
O3 C28 N1 123.4(2)
O4 C28 N1 110.6(2)
O4 C29 C31 101.6(2)
O4 C29 C32 111.4(2)
C31 C29 C32 111.4(2)
O4 C29 C30 108.3(2)
C31 C29 C30 110.3(3)
C32 C29 C30 113.2(3)

loop_
_geom_bond_atom_site_label_1
_geom_bond_atom_site_label_2
_geom_bond_distance
_geom_bond_site_symmetry_2
_geom_bond_publ_flag
Si1 O2 1.6367(18) . ?
Si1 O1 1.6384(16) . ?
Si1 C18 1.870(2) . ?
Si1 C5 1.874(3) . ?
O1 C2 1.431(3) . ?
O2 C11 1.415(3) . ?
O3 C28 1.218(3) . ?
O4 C28 1.348(3) . ?
O4 C29 1.476(3) . ?
N1 C4 1.465(3) . ?
N1 C28 1.350(3) . ?
N1 C1 1.480(3) . ?
C1 C22 1.504(3) . ?
C1 C2 1.553(3) . ?
C2 C3 1.532(4) . ?
C3 C4 1.515(5) . ?
C5 C6 1.401(4) . ?
C5 C10 1.403(4) . ?
C6 C7 1.394(5) . ?
C7 C8 1.363(5) . ?
C8 C9 1.376(6) . ?
C9 C10 1.390(5) . ?
C11 C12 1.515(4) . ?
C12 C17 1.376(4) . ?
C12 C13 1.391(4) . ?
C13 C14 1.433(6) . ?
C14 C15 1.378(7) . ?
C15 C16 1.335(7) . ?
C16 C17 1.368(6) . ?
C18 C20 1.521(4) . ?
C18 C21 1.536(4) . ?
C18 C19 1.537(4) . ?
C22 C27 1.391(3) . ?
C22 C23 1.399(4) . ?
C23 C24 1.378(4) . ?
C24 C25 1.364(6) . ?
C25 C26 1.383(6) . ?
C26 C27 1.390(5) . ?
C29 C31 1.513(4) . ?
C29 C32 1.515(4) . ?
C29 C30 1.525(4) . ?

loop_
_geom_torsion_atom_site_label_1
_geom_torsion_atom_site_label_2
_geom_torsion_atom_site_label_3
_geom_torsion_atom_site_label_4
_geom_torsion
O2 Si1 O1 C2 49.3(2)
C18 Si1 O1 C2 163.8(2)
C5 Si1 O1 C2 -74.1(2)
O1 Si1 O2 C11 -75.3(3)
C18 Si1 O2 C11 170.3(3)
C5 Si1 O2 C11 46.8(3)
C28 N1 C1 C22 -60.1(3)
C4 N1 C1 C22 131.3(2)
C28 N1 C1 C2 175.4(2)
C4 N1 C1 C2 6.8(3)
Si1 O1 C2 C3 -89.7(3)
Si1 O1 C2 C1 158.62(16)
N1 C1 C2 O1 86.4(2)
C22 C1 C2 O1 -38.7(3)
N1 C1 C2 C3 -29.4(2)
C22 C1 C2 C3 -154.4(2)
O1 C2 C3 C4 -74.7(3)
C1 C2 C3 C4 41.4(3)
C28 N1 C4 C3 -150.5(2)
C1 N1 C4 C3 18.8(3)
C2 C3 C4 N1 -36.7(3)
O2 Si1 C5 C6 24.5(2)
O1 Si1 C5 C6 148.4(2)
C18 Si1 C5 C6 -94.4(2)
O2 Si1 C5 C10 -159.2(2)
O1 Si1 C5 C10 -35.4(2)
C18 Si1 C5 C10 81.9(2)
C10 C5 C6 C7 -0.3(4)
Si1 C5 C6 C7 176.0(2)
C5 C6 C7 C8 -0.1(5)
C6 C7 C8 C9 0.2(5)
C7 C8 C9 C10 0.1(5)
C8 C9 C10 C5 -0.6(5)
C6 C5 C10 C9 0.7(4)
Si1 C5 C10 C9 -175.8(3)
Si1 O2 C11 C12 -159.9(2)
O2 C11 C12 C17 40.4(4)
O2 C11 C12 C13 -140.5(3)
C17 C12 C13 C14 -1.0(5)
C11 C12 C13 C14 179.8(3)
C12 C13 C14 C15 -0.2(6)
C13 C14 C15 C16 1.1(7)
C14 C15 C16 C17 -0.8(8)
C15 C16 C17 C12 -0.5(8)
C13 C12 C17 C16 1.4(6)
C11 C12 C17 C16 -179.5(4)
O2 Si1 C18 C20 174.5(2)
O1 Si1 C18 C20 55.7(2)
C5 Si1 C18 C20 -63.4(3)
O2 Si1 C18 C21 54.6(2)
O1 Si1 C18 C21 -64.1(2)
C5 Si1 C18 C21 176.7(2)
O2 Si1 C18 C19 -64.8(2)
O1 Si1 C18 C19 176.5(2)
C5 Si1 C18 C19 57.3(3)
N1 C1 C22 C27 147.1(2)
C2 C1 C22 C27 -95.0(3)
N1 C1 C22 C23 -35.9(3)
C2 C1 C22 C23 82.0(3)
C27 C22 C23 C24 -0.5(4)
C1 C22 C23 C24 -177.5(3)
C22 C23 C24 C25 -0.5(5)
C23 C24 C25 C26 0.5(6)
C24 C25 C26 C27 0.6(6)
C25 C26 C27 C22 -1.6(5)
C23 C22 C27 C26 1.5(4)
C1 C22 C27 C26 178.6(3)
C29 O4 C28 O3 -13.5(4)
C29 O4 C28 N1 167.8(2)
C4 N1 C28 O3 -15.0(4)
C1 N1 C28 O3 177.3(3)
C4 N1 C28 O4 163.8(3)
C1 N1 C28 O4 -3.9(4)
C28 O4 C29 C31 -179.4(2)
C28 O4 C29 C32 61.9(3)
C28 O4 C29 C30 -63.2(3)
